data_2225663
loop_
_publ_author_name
'Chen, Li-Zhuang'
'Huang, Mei-Na'

_publ_section_title
;
 2-[(<i>R</i>)-Hydroxy(6-methoxyquinolinium-4-yl)methyl]-8-vinyl-1-azoniabicyclo[2.2.2]octane
 tetrachloridoferrate(III) chloride monohydrate
;
_journal_coeditor_code NG2725
_journal_issue 4
_journal_name_full 'Acta Crystallographica Section E'
_journal_page_first m377
_journal_paper_doi 10.1107/S1600536810007889
_journal_volume 66
_journal_year 2010
_chemical_formula_iupac '(C20 H26 N2 O2) [Fe Cl4] Cl, H2 O'
_chemical_formula_moiety 'C20 H26 N2 O2 2+, Cl4 Fe -, Cl -, H2 O'
_chemical_formula_sum 'C20 H28 Cl5 Fe N2 O3'
_chemical_formula_weight 577.54
_chemical_name_systematic
;
2-[(<i>R</i>)-Hydroxy(6-methoxyquinolinium-4-yl)methyl]-8-vinyl-1-
azoniabicyclo[2.2.2]octane tetrachloridoferrate(III) chloride monohydrate
;
_space_group_IT_number 4
_symmetry_cell_setting monoclinic
_symmetry_space_group_name_Hall 'P 2yb'
_symmetry_space_group_name_H-M 'P 1 21 1'
_atom_sites_solution_hydrogens geom
_atom_sites_solution_primary direct
_atom_sites_solution_secondary difmap
_audit_creation_method SHELXL-97
_cell_angle_alpha 90.00
_cell_angle_beta 104.918(17)
_cell_angle_gamma 90.00
_cell_formula_units_Z 2
_cell_length_a 6.6838(10)
_cell_length_b 18.843(2)
_cell_length_c 10.8716(10)
_cell_measurement_reflns_used 3650
_cell_measurement_temperature 293(2)
_cell_measurement_theta_max 26.00
_cell_measurement_theta_min 2.90
_cell_volume 1323.1(3)
_computing_cell_refinement 'CrystalClear (Rigaku, 2005)'
_computing_data_collection 'CrystalClear (Rigaku, 2005)'
_computing_data_reduction 'CrystalClear (Rigaku, 2005)'
_computing_molecular_graphics 'SHELXTL (Sheldrick, 2008)'
_computing_publication_material 'SHELXL97 (Sheldrick, 2008)'
_computing_structure_refinement 'SHELXL97 (Sheldrick, 2008)'
_computing_structure_solution 'SHELXS97 (Sheldrick, 2008)'
_diffrn_ambient_temperature 293(2)
_diffrn_detector_area_resol_mean 13.6612
_diffrn_measured_fraction_theta_full 0.998
_diffrn_measured_fraction_theta_max 0.998
_diffrn_measurement_device_type 'Rigaku SCXmini diffractometer'
_diffrn_measurement_method '\w scans'
_diffrn_radiation_monochromator graphite
_diffrn_radiation_source 'fine-focus sealed tube'
_diffrn_radiation_type MoK\a
_diffrn_radiation_wavelength 0.71073
_diffrn_reflns_av_R_equivalents 0.0376
_diffrn_reflns_av_sigmaI/netI 0.0488
_diffrn_reflns_limit_h_max 8
_diffrn_reflns_limit_h_min -8
_diffrn_reflns_limit_k_max 23
_diffrn_reflns_limit_k_min -23
_diffrn_reflns_limit_l_max 13
_diffrn_reflns_limit_l_min -13
_diffrn_reflns_number 12145
_diffrn_reflns_theta_full 26.00
_diffrn_reflns_theta_max 26.00
_diffrn_reflns_theta_min 2.90
_exptl_absorpt_coefficient_mu 1.098
_exptl_absorpt_correction_T_max 0.88
_exptl_absorpt_correction_T_min 0.82
_exptl_absorpt_correction_type multi-scan
_exptl_absorpt_process_details '(CrystalClear; Rigaku, 2005)'
_exptl_crystal_colour yellow
_exptl_crystal_density_diffrn 1.450
_exptl_crystal_density_method 'not measured'
_exptl_crystal_description block
_exptl_crystal_F_000 594
_exptl_crystal_size_max 0.30
_exptl_crystal_size_mid 0.26
_exptl_crystal_size_min 0.22
_refine_diff_density_max 0.324
_refine_diff_density_min -0.304
_refine_ls_abs_structure_details 'Flack (1983), 2490 Friedel pairs'
_refine_ls_abs_structure_Flack 0.01(2)
_refine_ls_extinction_method none
_refine_ls_goodness_of_fit_ref 1.005
_refine_ls_hydrogen_treatment constr
_refine_ls_matrix_type full
_refine_ls_number_parameters 281
_refine_ls_number_reflns 5166
_refine_ls_number_restraints 1
_refine_ls_restrained_S_all 1.004
_refine_ls_R_factor_all 0.0720
_refine_ls_R_factor_gt 0.0479
_refine_ls_shift/su_max 0.001
_refine_ls_shift/su_mean 0.000
_refine_ls_structure_factor_coef Fsqd
_refine_ls_weighting_details 'calc w=1/[\s^2^(Fo^2^)+(0.0558P)^2^] where P=(Fo^2^+2Fc^2^)/3'
_refine_ls_weighting_scheme calc
_refine_ls_wR_factor_gt 0.1068
_refine_ls_wR_factor_ref 0.1177
_reflns_number_gt 3650
_reflns_number_total 5166
_reflns_threshold_expression I>2\s(I)
_cod_data_source_file ng2725.cif
_cod_data_source_block I
_cod_original_sg_symbol_Hall 'P 2yb '
_cod_original_sg_symbol_H-M 'P 21'
_cod_database_code 2225663
_cod_database_fobs_code 2225663

loop_
_symmetry_equiv_pos_as_xyz
'x, y, z'
'-x, y+1/2, -z'

loop_
_atom_site_type_symbol
_atom_site_label
_atom_site_fract_x
_atom_site_fract_y
_atom_site_fract_z
_atom_site_U_iso_or_equiv
_atom_site_adp_type
_atom_site_calc_flag
_atom_site_refinement_flags
_atom_site_occupancy
_atom_site_disorder_assembly
_atom_site_disorder_group
C C1 0.1691(8) 0.4587(3) 0.0478(5) 0.0721(13) Uani d . 1 . .
H H1A 0.0700 0.4306 0.0706 0.087 Uiso calc R 1 . .
C C2 0.2105(7) 0.5255(3) 0.0993(4) 0.0631(11) Uani d . 1 . .
H H2A 0.1359 0.5426 0.1544 0.076 Uiso calc R 1 . .
C C3 0.3610(6) 0.5673(2) 0.0701(4) 0.0520(10) Uani d . 1 . .
C C4 0.4661(6) 0.5415(2) -0.0214(4) 0.0508(9) Uani d . 1 . .
C C5 0.4159(7) 0.4721(3) -0.0707(4) 0.0623(11) Uani d . 1 . .
C C6 0.5180(8) 0.4417(3) -0.1549(4) 0.0762(14) Uani d . 1 . .
H H6A 0.4841 0.3962 -0.1865 0.091 Uiso calc R 1 . .
C C7 0.6682(8) 0.4797(3) -0.1902(4) 0.0750(14) Uani d . 1 . .
H H7A 0.7391 0.4595 -0.2447 0.090 Uiso calc R 1 . .
C C8 0.7173(8) 0.5502(3) -0.1442(4) 0.0646(12) Uani d . 1 . .
C C9 0.6189(7) 0.5800(2) -0.0622(3) 0.0567(10) Uani d . 1 . .
H H9A 0.6521 0.6260 -0.0327 0.068 Uiso calc R 1 . .
C C10 0.9150(9) 0.6537(3) -0.1527(5) 0.0857(16) Uani d . 1 . .
H H10A 1.0218 0.6701 -0.1901 0.129 Uiso calc R 1 . .
H H10B 0.9624 0.6567 -0.0616 0.129 Uiso calc R 1 . .
H H10C 0.7938 0.6826 -0.1818 0.129 Uiso calc R 1 . .
C C11 0.4201(6) 0.6379(2) 0.1375(3) 0.0508(9) Uani d . 1 . .
H H11A 0.4540 0.6721 0.0781 0.061 Uiso calc R 1 . .
C C12 0.6126(6) 0.62488(19) 0.2487(3) 0.0467(9) Uani d . 1 . .
H H12A 0.7089 0.5959 0.2156 0.056 Uiso calc R 1 . .
C C13 0.5696(7) 0.5844(2) 0.3628(4) 0.0565(10) Uani d . 1 . .
H H13A 0.4229 0.5861 0.3583 0.068 Uiso calc R 1 . .
H H13B 0.6098 0.5351 0.3601 0.068 Uiso calc R 1 . .
C C14 0.6917(7) 0.6182(3) 0.4861(4) 0.0622(11) Uani d . 1 . .
H H14A 0.6783 0.5893 0.5585 0.075 Uiso calc R 1 . .
C C15 0.6009(9) 0.6922(3) 0.4946(5) 0.0815(14) Uani d . 1 . .
H H15A 0.4575 0.6881 0.4976 0.098 Uiso calc R 1 . .
H H15B 0.6774 0.7157 0.5718 0.098 Uiso calc R 1 . .
C C16 0.6143(8) 0.7356(3) 0.3786(5) 0.0770(14) Uani d . 1 . .
H H16A 0.4763 0.7477 0.3285 0.092 Uiso calc R 1 . .
H H16B 0.6894 0.7793 0.4058 0.092 Uiso calc R 1 . .
C C17 0.9372(7) 0.6747(3) 0.3784(4) 0.0672(12) Uani d . 1 . .
H H17A 1.0108 0.7180 0.4108 0.081 Uiso calc R 1 . .
H H17B 1.0137 0.6506 0.3261 0.081 Uiso calc R 1 . .
C C18 0.9227(7) 0.6269(3) 0.4897(4) 0.0667(12) Uani d . 1 . .
H H18A 0.9909 0.6513 0.5689 0.080 Uiso calc R 1 . .
C C19 1.0326(9) 0.5569(3) 0.4871(6) 0.0859(16) Uani d . 1 . .
H H19A 0.9833 0.5274 0.4172 0.103 Uiso calc R 1 . .
C C20 1.1894(11) 0.5353(4) 0.5747(7) 0.126(3) Uani d . 1 . .
H H20A 1.2428 0.5634 0.6459 0.151 Uiso calc R 1 . .
H H20B 1.2493 0.4915 0.5667 0.151 Uiso calc R 1 . .
N N1 0.2684(6) 0.4343(2) -0.0331(4) 0.0677(10) Uani d . 1 . .
H H1B 0.2353 0.3875 -0.0673 0.081 Uiso d R 1 . .
N N2 0.7244(6) 0.69263(18) 0.2997(3) 0.0574(9) Uani d . 1 . .
H H2C 0.7373 0.7211 0.2289 0.069 Uiso d R 1 . .
O O1 0.8655(5) 0.5813(2) -0.1892(3) 0.0807(10) Uani d . 1 . .
O O2 0.2546(5) 0.66425(17) 0.1827(3) 0.0638(8) Uani d . 1 . .
H H2B 0.2211 0.7051 0.1509 0.096 Uiso d R 1 . .
Cl Cl5 0.2012(3) 0.27667(8) -0.07702(16) 0.1153(6) Uani d . 1 . .
Cl Cl3 0.8401(4) 0.35869(11) 0.53267(16) 0.1329(7) Uani d . 1 . .
Cl Cl4 0.6722(3) 0.24251(8) 0.26529(17) 0.1000(5) Uani d . 1 . .
Cl Cl2 0.3307(3) 0.37297(11) 0.3350(2) 0.1408(9) Uani d . 1 . .
Fe Fe1 0.64976(11) 0.35002(3) 0.33590(7) 0.0748(2) Uani d . 1 . .
Cl Cl1 0.7554(2) 0.42527(7) 0.21006(13) 0.0801(4) Uani d . 1 . .
O O3 0.2399(9) 0.7902(3) 0.0442(6) 0.156(2) Uani d . 1 . .
H H3B 0.1900 0.8190 0.0887 0.234 Uiso d R 1 . .
H H3A 0.1429 0.7743 -0.0162 0.234 Uiso d R 1 . .

loop_
_atom_site_aniso_label
_atom_site_aniso_U_11
_atom_site_aniso_U_22
_atom_site_aniso_U_33
_atom_site_aniso_U_12
_atom_site_aniso_U_13
_atom_site_aniso_U_23
C1 0.073(3) 0.061(3) 0.081(3) -0.006(2) 0.017(3) -0.003(3)
C2 0.062(3) 0.068(3) 0.064(3) 0.005(2) 0.026(2) -0.002(2)
C3 0.056(2) 0.056(2) 0.043(2) 0.0083(18) 0.0107(19) 0.0022(18)
C4 0.056(2) 0.052(2) 0.040(2) 0.0091(18) 0.0052(19) 0.0009(18)
C5 0.070(3) 0.065(3) 0.048(2) 0.010(2) 0.008(2) 0.000(2)
C6 0.089(4) 0.073(3) 0.065(3) 0.011(3) 0.017(3) -0.015(3)
C7 0.083(4) 0.094(4) 0.045(2) 0.018(3) 0.012(3) -0.015(2)
C8 0.075(3) 0.082(3) 0.038(2) 0.010(2) 0.015(2) -0.004(2)
C9 0.068(3) 0.064(3) 0.038(2) 0.005(2) 0.013(2) -0.0013(19)
C10 0.090(4) 0.110(5) 0.063(3) -0.019(3) 0.033(3) 0.002(3)
C11 0.060(3) 0.051(2) 0.042(2) 0.0082(18) 0.0150(19) 0.0027(18)
C12 0.059(2) 0.0405(19) 0.0438(19) 0.0040(16) 0.0192(18) -0.0006(16)
C13 0.056(2) 0.065(3) 0.046(2) -0.003(2) 0.0091(19) 0.010(2)
C14 0.063(3) 0.080(3) 0.044(2) 0.002(2) 0.014(2) 0.009(2)
C15 0.095(4) 0.083(4) 0.073(3) 0.011(3) 0.034(3) -0.015(3)
C16 0.094(4) 0.056(3) 0.080(3) 0.010(2) 0.020(3) -0.019(2)
C17 0.065(3) 0.073(3) 0.064(3) -0.012(2) 0.017(2) -0.004(2)
C18 0.063(3) 0.079(3) 0.049(2) 0.002(2) -0.003(2) -0.010(2)
C19 0.068(3) 0.087(4) 0.094(4) 0.002(3) 0.006(3) 0.001(3)
C20 0.107(5) 0.117(5) 0.140(6) 0.028(4) 0.006(5) 0.027(5)
N1 0.076(3) 0.053(2) 0.071(2) -0.0045(19) 0.012(2) -0.006(2)
N2 0.069(2) 0.0482(19) 0.057(2) -0.0006(16) 0.0193(18) 0.0030(16)
O1 0.085(2) 0.109(3) 0.0543(18) -0.005(2) 0.0304(17) -0.0106(19)
O2 0.0635(18) 0.0644(19) 0.0641(17) 0.0230(15) 0.0178(15) -0.0030(15)
Cl5 0.1995(19) 0.0617(8) 0.1125(12) 0.0004(9) 0.0904(13) -0.0178(8)
Cl3 0.201(2) 0.1015(12) 0.0886(10) 0.0237(14) 0.0246(11) 0.0161(10)
Cl4 0.1138(11) 0.0722(8) 0.1292(13) 0.0163(8) 0.0588(10) 0.0050(8)
Cl2 0.1171(13) 0.1379(16) 0.203(2) 0.0635(11) 0.1064(14) 0.0824(15)
Fe1 0.0851(5) 0.0634(4) 0.0877(5) 0.0254(4) 0.0437(4) 0.0243(4)
Cl1 0.0798(8) 0.0780(8) 0.0897(8) 0.0127(6) 0.0352(7) 0.0281(7)
O3 0.163(5) 0.090(3) 0.211(6) 0.004(3) 0.040(4) 0.019(4)

loop_
_atom_type_symbol
_atom_type_description
_atom_type_scat_dispersion_real
_atom_type_scat_dispersion_imag
_atom_type_scat_source
C C 0.0033 0.0016 'International Tables Vol C Tables 4.2.6.8 and 6.1.1.4'
H H 0.0000 0.0000 'International Tables Vol C Tables 4.2.6.8 and 6.1.1.4'
N N 0.0061 0.0033 'International Tables Vol C Tables 4.2.6.8 and 6.1.1.4'
O O 0.0106 0.0060 'International Tables Vol C Tables 4.2.6.8 and 6.1.1.4'
Fe Fe 0.3463 0.8444 'International Tables Vol C Tables 4.2.6.8 and 6.1.1.4'
Cl Cl 0.1484 0.1585 'International Tables Vol C Tables 4.2.6.8 and 6.1.1.4'

loop_
_geom_angle_atom_site_label_1
_geom_angle_atom_site_label_2
_geom_angle_atom_site_label_3
_geom_angle_site_symmetry_1
_geom_angle_site_symmetry_3
_geom_angle
_geom_angle_publ_flag
N1 C1 C2 . . 120.6(5) ?
N1 C1 H1A . . 119.7 ?
C2 C1 H1A . . 119.7 ?
C1 C2 C3 . . 120.8(4) ?
C1 C2 H2A . . 119.6 ?
C3 C2 H2A . . 119.6 ?
C2 C3 C4 . . 118.7(4) ?
C2 C3 C11 . . 120.2(4) ?
C4 C3 C11 . . 121.0(4) ?
C9 C4 C5 . . 118.3(4) ?
C9 C4 C3 . . 124.2(4) ?
C5 C4 C3 . . 117.5(4) ?
N1 C5 C6 . . 119.7(5) ?
N1 C5 C4 . . 119.2(4) ?
C6 C5 C4 . . 121.1(5) ?
C7 C6 C5 . . 119.1(5) ?
C7 C6 H6A . . 120.4 ?
C5 C6 H6A . . 120.4 ?
C6 C7 C8 . . 120.6(4) ?
C6 C7 H7A . . 119.7 ?
C8 C7 H7A . . 119.7 ?
O1 C8 C9 . . 125.8(5) ?
O1 C8 C7 . . 113.7(4) ?
C9 C8 C7 . . 120.5(5) ?
C8 C9 C4 . . 120.3(4) ?
C8 C9 H9A . . 119.8 ?
C4 C9 H9A . . 119.8 ?
O1 C10 H10A . . 109.5 ?
O1 C10 H10B . . 109.5 ?
H10A C10 H10B . . 109.5 ?
O1 C10 H10C . . 109.5 ?
H10A C10 H10C . . 109.5 ?
H10B C10 H10C . . 109.5 ?
O2 C11 C3 . . 110.2(4) ?
O2 C11 C12 . . 110.7(3) ?
C3 C11 C12 . . 107.4(3) ?
O2 C11 H11A . . 109.5 ?
C3 C11 H11A . . 109.5 ?
C12 C11 H11A . . 109.5 ?
N2 C12 C11 . . 112.8(3) ?
N2 C12 C13 . . 107.4(3) ?
C11 C12 C13 . . 114.7(3) ?
N2 C12 H12A . . 107.2 ?
C11 C12 H12A . . 107.2 ?
C13 C12 H12A . . 107.2 ?
C14 C13 C12 . . 109.5(3) ?
C14 C13 H13A . . 109.8 ?
C12 C13 H13A . . 109.8 ?
C14 C13 H13B . . 109.8 ?
C12 C13 H13B . . 109.8 ?
H13A C13 H13B . . 108.2 ?
C13 C14 C15 . . 107.7(4) ?
C13 C14 C18 . . 112.0(3) ?
C15 C14 C18 . . 108.1(4) ?
C13 C14 H14A . . 109.7 ?
C15 C14 H14A . . 109.7 ?
C18 C14 H14A . . 109.7 ?
C16 C15 C14 . . 109.2(4) ?
C16 C15 H15A . . 109.8 ?
C14 C15 H15A . . 109.8 ?
C16 C15 H15B . . 109.8 ?
C14 C15 H15B . . 109.8 ?
H15A C15 H15B . . 108.3 ?
N2 C16 C15 . . 108.9(4) ?
N2 C16 H16A . . 109.9 ?
C15 C16 H16A . . 109.9 ?
N2 C16 H16B . . 109.9 ?
C15 C16 H16B . . 109.9 ?
H16A C16 H16B . . 108.3 ?
N2 C17 C18 . . 109.9(4) ?
N2 C17 H17A . . 109.7 ?
C18 C17 H17A . . 109.7 ?
N2 C17 H17B . . 109.7 ?
C18 C17 H17B . . 109.7 ?
H17A C17 H17B . . 108.2 ?
C19 C18 C17 . . 111.6(4) ?
C19 C18 C14 . . 113.2(4) ?
C17 C18 C14 . . 108.0(4) ?
C19 C18 H18A . . 107.9 ?
C17 C18 H18A . . 107.9 ?
C14 C18 H18A . . 107.9 ?
C20 C19 C18 . . 124.7(6) ?
C20 C19 H19A . . 117.7 ?
C18 C19 H19A . . 117.7 ?
C19 C20 H20A . . 120.0 ?
C19 C20 H20B . . 120.0 ?
H20A C20 H20B . . 120.0 ?
C1 N1 C5 . . 123.2(4) ?
C1 N1 H1B . . 118.4 ?
C5 N1 H1B . . 118.4 ?
C17 N2 C16 . . 109.1(3) ?
C17 N2 C12 . . 109.1(3) ?
C16 N2 C12 . . 113.4(4) ?
C17 N2 H2C . . 108.4 ?
C16 N2 H2C . . 108.4 ?
C12 N2 H2C . . 108.4 ?
C8 O1 C10 . . 116.8(4) ?
C11 O2 H2B . . 109.0 ?
Cl2 Fe1 Cl4 . . 109.81(9) ?
Cl2 Fe1 Cl3 . . 108.14(9) ?
Cl4 Fe1 Cl3 . . 109.65(7) ?
Cl2 Fe1 Cl1 . . 109.82(6) ?
Cl4 Fe1 Cl1 . . 108.41(6) ?
Cl3 Fe1 Cl1 . . 111.00(8) ?
H3B O3 H3A . . 109.5 ?

loop_
_geom_bond_atom_site_label_1
_geom_bond_atom_site_label_2
_geom_bond_site_symmetry_2
_geom_bond_distance
_geom_bond_publ_flag
C1 N1 . 1.314(6) ?
C1 C2 . 1.377(7) ?
C1 H1A . 0.9300 ?
C2 C3 . 1.378(6) ?
C2 H2A . 0.9300 ?
C3 C4 . 1.442(6) ?
C3 C11 . 1.521(6) ?
C4 C9 . 1.414(6) ?
C4 C5 . 1.420(6) ?
C5 N1 . 1.362(6) ?
C5 C6 . 1.397(6) ?
C6 C7 . 1.367(7) ?
C6 H6A . 0.9300 ?
C7 C8 . 1.428(7) ?
C7 H7A . 0.9300 ?
C8 O1 . 1.346(6) ?
C8 C9 . 1.358(6) ?
C9 H9A . 0.9300 ?
C10 O1 . 1.435(7) ?
C10 H10A . 0.9600 ?
C10 H10B . 0.9600 ?
C10 H10C . 0.9600 ?
C11 O2 . 1.411(5) ?
C11 C12 . 1.541(5) ?
C11 H11A . 0.9800 ?
C12 N2 . 1.511(5) ?
C12 C13 . 1.545(5) ?
C12 H12A . 0.9800 ?
C13 C14 . 1.517(6) ?
C13 H13A . 0.9700 ?
C13 H13B . 0.9700 ?
C14 C15 . 1.533(7) ?
C14 C18 . 1.543(7) ?
C14 H14A . 0.9800 ?
C15 C16 . 1.525(7) ?
C15 H15A . 0.9700 ?
C15 H15B . 0.9700 ?
C16 N2 . 1.503(6) ?
C16 H16A . 0.9700 ?
C16 H16B . 0.9700 ?
C17 N2 . 1.497(6) ?
C17 C18 . 1.531(7) ?
C17 H17A . 0.9700 ?
C17 H17B . 0.9700 ?
C18 C19 . 1.513(7) ?
C18 H18A . 0.9800 ?
C19 C20 . 1.288(8) ?
C19 H19A . 0.9300 ?
C20 H20A . 0.9300 ?
C20 H20B . 0.9300 ?
N1 H1B . 0.9599 ?
N2 H2C . 0.9601 ?
O2 H2B . 0.8499 ?
Cl3 Fe1 . 2.196(2) ?
Cl4 Fe1 . 2.1852(16) ?
Cl2 Fe1 . 2.1734(17) ?
Fe1 Cl1 . 2.2085(13) ?
O3 H3B . 0.8501 ?
O3 H3A . 0.8499 ?

loop_
_geom_hbond_atom_site_label_D
_geom_hbond_atom_site_label_H
_geom_hbond_atom_site_label_A
_geom_hbond_site_symmetry_A
_geom_hbond_distance_DH
_geom_hbond_distance_HA
_geom_hbond_distance_DA
_geom_hbond_angle_DHA
N1 H1B Cl5 . 0.96 2.10 3.023(4) 160.6
N2 H2C Cl5 2_655 0.96 2.08 3.039(4) 173.2
O2 H2B O3 . 0.85 2.00 2.799(6) 155.8
O3 H3B Cl5 2 0.85 2.71 3.070(6) 107.5
